data_7115244
loop_
_publ_author_name
'Donohoe, Timothy J.'
'Blades, Kevin'
'Helliwell, Madeleine'

_publ_contact_author
;
    ENTER NAME
 ENTER ADDRESS
;
_publ_section_title
;
 Synthesis of amino-sugars using the directed dihydroxylation reaction
;
_journal_issue 17
_journal_name_full 'Chemical Communications'
_journal_page_first 1733
_journal_paper_doi 10.1039/a904991f
_journal_year 1999
_chemical_formula_sum 'C18 H20 Cl3 N O7'
_chemical_formula_weight 468.70
_space_group_IT_number 19
_symmetry_cell_setting orthorhombic
_symmetry_Int_Tables_number 19
_symmetry_space_group_name_Hall 'P 2ac 2ab'
_symmetry_space_group_name_H-M 'P 21 21 21'
_atom_sites_solution_hydrogens geom
_atom_sites_solution_primary direct
_atom_sites_solution_secondary difmap
_audit_creation_date 1999-05-13
_audit_creation_method 'by teXsan v1.7'
_audit_update_record
;
?
;
_cell_angle_alpha 90.00
_cell_angle_beta 90.00
_cell_angle_gamma 90.00
_cell_formula_units_Z 4
_cell_length_a 12.861(11)
_cell_length_b 27.762(6)
_cell_length_c 6.0068(5)
_cell_measurement_reflns_used 19
_cell_measurement_temperature 296.2
_cell_measurement_theta_max 17.2
_cell_measurement_theta_min 15.2
_cell_volume 2144.7(19)
_computing_cell_refinement 'MSC/AFC Diffractometer Control'
_computing_data_collection 'MSC/AFC Diffractometer Control'
_computing_data_reduction 'teXsan (MSC, 1995)'
_computing_publication_material 'teXsan (MSC, 1995)'
_computing_structure_refinement 'SHELXL-97 (Sheldrick, 1997)'
_computing_structure_solution 'SHELXS-97 (Sheldrick, 1990)'
_diffrn_ambient_temperature 296.2
_diffrn_measured_fraction_theta_full 0.916
_diffrn_measured_fraction_theta_max 0.916
_diffrn_measurement_device 'Rigaku AFC5R'
_diffrn_measurement_method \w-2\q
_diffrn_radiation_detector 'scintillation counter'
_diffrn_radiation_monochromator graphite
_diffrn_radiation_source 'Rigaku rotating anode'
_diffrn_radiation_type 'Cu K\a'
_diffrn_radiation_wavelength 1.5418
_diffrn_reflns_av_R_equivalents 0.0000
_diffrn_reflns_av_sigmaI/netI 0.0340
_diffrn_reflns_limit_h_max 13
_diffrn_reflns_limit_h_min 0
_diffrn_reflns_limit_k_max 33
_diffrn_reflns_limit_k_min 0
_diffrn_reflns_limit_l_max 7
_diffrn_reflns_limit_l_min 0
_diffrn_reflns_number 2179
_diffrn_reflns_theta_full 70.10
_diffrn_reflns_theta_max 70.10
_diffrn_reflns_theta_min 3.18
_diffrn_standards_decay_% -12.15
_diffrn_standards_interval_count 150
_diffrn_standards_number 3
_exptl_absorpt_coefficient_mu 4.225
_exptl_absorpt_correction_T_max 1.000
_exptl_absorpt_correction_T_min 0.788
_exptl_absorpt_correction_type
;
\y scans (North,Phillips & Matthews, 1968)
;
_exptl_crystal_colour colourless
_exptl_crystal_density_diffrn 1.452
_exptl_crystal_density_method 'not measured'
_exptl_crystal_description prismatic
_exptl_crystal_F_000 968
_exptl_crystal_size_max 0.45
_exptl_crystal_size_mid 0.20
_exptl_crystal_size_min 0.20
_refine_diff_density_max 0.318
_refine_diff_density_min -0.423
_refine_diff_density_rms 0.048
_refine_ls_abs_structure_details 'Flack H D (1983), Acta Cryst. A39, 876-881'
_refine_ls_abs_structure_Flack 0.05(4)
_refine_ls_extinction_coef 0.0005(3)
_refine_ls_extinction_expression Fc^*^=kFc[1+0.001xFc^2^\l^3^/sin(2\q)]^-1/4^
_refine_ls_extinction_method SHELXL
_refine_ls_goodness_of_fit_ref 1.032
_refine_ls_hydrogen_treatment mixed
_refine_ls_matrix_type full
_refine_ls_number_parameters 266
_refine_ls_number_reflns 2179
_refine_ls_number_restraints 0
_refine_ls_restrained_S_all 1.032
_refine_ls_R_factor_all 0.0733
_refine_ls_R_factor_gt 0.0499
_refine_ls_shift/su_max 0.006
_refine_ls_shift/su_mean 0.000
_refine_ls_structure_factor_coef Fsqd
_refine_ls_weighting_details 'w=1/[\s^2^(Fo^2^)+(0.0860P)^2^+1.0046P] where P=(Fo^2^+2Fc^2^)/3'
_refine_ls_weighting_scheme calc
_refine_ls_wR_factor_gt 0.1406
_refine_ls_wR_factor_ref 0.1554
_reflns_number_gt 1703
_reflns_number_total 2179
_reflns_threshold_expression >2sigma(I)
_cod_data_source_file 904991f.txt
_cod_data_source_block S731
_cod_depositor_comments
;
The following automatic conversions were performed:

'_refine_ls_weighting_scheme' value 'calc
w=1/[\s^2^(Fo^2^)+(0.0860P)^2^+1.0046P] where P=(Fo^2^+2Fc^2^)/3' was
changed to 'calc'. New tag '_refine_ls_weighting_details' was
created. The value of the new tag was set to
'w=1/[\s^2^(Fo^2^)+(0.0860P)^2^+1.0046P] where P=(Fo^2^+2Fc^2^)/3'.

Automatic conversion script
Id: cif_fix_values 3143 2015-03-26 13:38:13Z robertas 
;
_cod_original_cell_volume 2144.8(19)
_cod_original_sg_symbol_H-M 'P 21 21 21 '
_cod_database_code 7115244

loop_
_symmetry_equiv_pos_as_xyz
'   +x,   +y,   +z'
'1/2-x,   -y,1/2+z'
'1/2+x,1/2-y,   -z'
'   -x,1/2+y,1/2-z'

loop_
_atom_site_label
_atom_site_type_symbol
_atom_site_fract_x
_atom_site_fract_y
_atom_site_fract_z
_atom_site_U_iso_or_equiv
_atom_site_adp_type
_atom_site_occupancy
_atom_site_calc_flag
_atom_site_refinement_flags
Cl1 Cl -0.75288(17) -0.15454(6) -0.8868(3) 0.0764(5) Uani 1 d .
Cl2 Cl -0.86466(17) -0.12164(7) -0.5037(4) 0.1086(8) Uani 1 d .
Cl3 Cl -0.64073(16) -0.12640(6) -0.5032(4) 0.0957(7) Uani 1 d .
O1 O -0.7441(5) -0.20901(15) -0.2959(7) 0.0901(16) Uani 1 d .
O2 O -0.8965(3) -0.36462(14) -0.5599(7) 0.0591(11) Uani 1 d .
O3 O -0.6523(3) -0.31769(12) -0.7231(6) 0.0493(9) Uani 1 d .
O4 O -0.5318(4) -0.2638(2) -0.6237(10) 0.0945(16) Uani 1 d .
O5 O -0.8749(3) -0.31546(13) -0.8725(7) 0.0546(10) Uani 1 d .
O6 O -0.6288(3) -0.39150(12) -0.4052(7) 0.0588(10) Uani 1 d .
O7 O -0.7178(4) -0.46343(14) -0.4592(10) 0.0855(16) Uani 1 d .
N1 N -0.7938(3) -0.24039(14) -0.6194(8) 0.0496(10) Uani 1 d .
H1 H -0.8070 -0.2353 -0.7577 0.060 Uiso 1 calc R
C1 C -0.7558(5) -0.15403(18) -0.5953(10) 0.0536(13) Uani 1 d .
C2 C -0.7627(5) -0.20487(18) -0.4898(9) 0.0553(14) Uani 1 d .
C3 C -0.8054(4) -0.28840(17) -0.5253(10) 0.0505(13) Uani 1 d .
H3 H -0.8294 -0.2838 -0.3719 0.061 Uiso 1 calc R
C4 C -0.7006(4) -0.31394(17) -0.5089(10) 0.0484(12) Uani 1 d .
H4 H -0.6548 -0.2966 -0.4061 0.058 Uiso 1 calc R
C5 C -0.7210(4) -0.36443(19) -0.4220(10) 0.0553(14) Uani 1 d .
H5 H -0.7509 -0.3616 -0.2725 0.066 Uiso 1 calc R
C6 C -0.8002(4) -0.38961(18) -0.5692(10) 0.0539(14) Uani 1 d .
H6 H -0.7749 -0.3911 -0.7230 0.065 Uiso 1 calc R
C7 C -0.8911(5) -0.3165(2) -0.6436(10) 0.0535(14) Uani 1 d .
H7 H -0.9575 -0.3006 -0.6123 0.064 Uiso 1 calc R
C8 C -0.5661(5) -0.2912(2) -0.7571(11) 0.0587(15) Uani 1 d .
C9 C -0.5226(6) -0.3003(3) -0.9803(14) 0.092(2) Uani 1 d .
H9A H -0.5615 -0.2826 -1.0893 0.137 Uiso 1 calc R
H9B H -0.5266 -0.3341 -1.0129 0.137 Uiso 1 calc R
H9C H -0.4512 -0.2902 -0.9840 0.137 Uiso 1 calc R
C10 C -0.9632(5) -0.3345(2) -0.9927(12) 0.0732(18) Uani 1 d .
H10A H -0.9651 -0.3689 -0.9764 0.110 Uiso 1 calc R
H10B H -0.9570 -0.3265 -1.1475 0.110 Uiso 1 calc R
H10C H -1.0260 -0.3209 -0.9340 0.110 Uiso 1 calc R
C11 C -0.8172(5) -0.4401(2) -0.4787(17) 0.086(2) Uani 1 d .
H11A H -0.8506 -0.4385 -0.3341 0.103 Uiso 1 calc R
H11B H -0.8617 -0.4582 -0.5785 0.103 Uiso 1 calc R
C12 C -0.6510(6) -0.4381(2) -0.3186(12) 0.0743(19) Uani 1 d .
H12 H -0.6835 -0.4348 -0.1719 0.089 Uiso 1 calc R
C13 C -0.5494(6) -0.4642(2) -0.2939(14) 0.077(2) Uani 1 d .
C14 C -0.4964(7) -0.4578(3) -0.0984(17) 0.099(3) Uani 1 d .
H14 H -0.5229 -0.4387 0.0152 0.118 Uiso 1 calc R
C15 C -0.4004(9) -0.4813(5) -0.077(3) 0.143(6) Uani 1 d .
H15 H -0.3606 -0.4763 0.0505 0.172 Uiso 1 calc R
C16 C -0.3654(10) -0.5105(5) -0.234(3) 0.151(7) Uani 1 d .
H16 H -0.3030 -0.5269 -0.2122 0.181 Uiso 1 calc R
C17 C -0.4200(10) -0.5171(4) -0.428(3) 0.136(5) Uani 1 d .
H17 H -0.3942 -0.5373 -0.5383 0.163 Uiso 1 calc R
C18 C -0.5136(7) -0.4933(3) -0.4585(19) 0.101(3) Uani 1 d .
H18 H -0.5512 -0.4972 -0.5894 0.121 Uiso 1 calc R

loop_
_atom_site_aniso_label
_atom_site_aniso_U_11
_atom_site_aniso_U_22
_atom_site_aniso_U_33
_atom_site_aniso_U_23
_atom_site_aniso_U_13
_atom_site_aniso_U_12
Cl1 0.1031(12) 0.0763(9) 0.0499(7) -0.0017(7) -0.0028(10) -0.0176(10)
Cl2 0.1191(16) 0.0961(13) 0.1106(17) 0.0177(13) 0.0387(15) 0.0602(12)
Cl3 0.1105(14) 0.0711(10) 0.1055(16) 0.0014(11) -0.0463(13) -0.0291(10)
O1 0.165(5) 0.057(2) 0.048(2) -0.010(2) -0.019(3) -0.008(3)
O2 0.057(2) 0.058(2) 0.063(3) -0.0014(19) 0.001(2) -0.0160(18)
O3 0.054(2) 0.0424(17) 0.052(2) -0.0036(17) -0.0001(19) -0.0070(17)
O4 0.088(3) 0.106(3) 0.090(3) -0.025(3) 0.006(3) -0.053(3)
O5 0.052(2) 0.062(2) 0.051(2) -0.008(2) -0.0002(19) -0.0133(19)
O6 0.065(2) 0.0414(18) 0.070(3) 0.0106(19) -0.005(2) -0.0016(17)
O7 0.088(3) 0.048(2) 0.120(4) 0.003(3) -0.018(3) -0.014(2)
N1 0.060(3) 0.042(2) 0.046(2) -0.007(2) -0.002(2) 0.005(2)
C1 0.053(3) 0.048(3) 0.060(3) -0.015(3) -0.004(3) 0.003(3)
C2 0.072(4) 0.047(3) 0.047(3) -0.013(3) -0.003(3) 0.005(3)
C3 0.064(3) 0.043(2) 0.045(3) -0.006(3) 0.003(3) -0.003(2)
C4 0.060(3) 0.037(2) 0.048(3) -0.002(3) -0.004(3) -0.003(2)
C5 0.068(4) 0.047(3) 0.050(3) 0.001(2) 0.002(3) -0.010(3)
C6 0.054(3) 0.044(3) 0.064(4) -0.003(3) -0.001(3) -0.008(2)
C7 0.051(3) 0.056(3) 0.053(3) -0.010(3) 0.007(3) 0.004(3)
C8 0.057(4) 0.055(3) 0.063(4) -0.002(3) -0.001(3) -0.013(3)
C9 0.078(5) 0.122(6) 0.075(5) -0.011(5) 0.021(4) -0.025(5)
C10 0.076(4) 0.082(4) 0.061(4) -0.013(4) -0.004(4) -0.026(4)
C11 0.083(5) 0.054(3) 0.120(6) 0.008(4) -0.015(5) -0.025(3)
C12 0.098(5) 0.049(3) 0.075(4) 0.014(3) 0.001(4) -0.012(3)
C13 0.089(5) 0.048(3) 0.093(5) 0.026(4) 0.003(4) -0.008(3)
C14 0.099(6) 0.091(5) 0.105(7) 0.030(5) -0.020(5) -0.009(5)
C15 0.105(8) 0.145(10) 0.180(15) 0.086(11) -0.033(9) -0.007(8)
C16 0.098(8) 0.110(9) 0.24(2) 0.110(12) 0.009(11) 0.015(7)
C17 0.128(9) 0.077(6) 0.201(16) 0.032(8) 0.042(10) 0.015(6)
C18 0.108(6) 0.061(4) 0.133(8) 0.018(5) 0.008(7) 0.005(4)

loop_
_atom_type_symbol
_atom_type_description
_atom_type_scat_dispersion_real
_atom_type_scat_dispersion_imag
_atom_type_scat_source
C C 0.0181 0.0091 'International Tables Vol C Tables 4.2.6.8 and 6.1.1.4'
H H 0.0000 0.0000 'International Tables Vol C Tables 4.2.6.8 and 6.1.1.4'
N N 0.0311 0.0180 'International Tables Vol C Tables 4.2.6.8 and 6.1.1.4'
O O 0.0492 0.0322 'International Tables Vol C Tables 4.2.6.8 and 6.1.1.4'
Cl Cl 0.3639 0.7018 'International Tables Vol C Tables 4.2.6.8 and 6.1.1.4'

loop_
_geom_angle_atom_site_label_1
_geom_angle_atom_site_label_2
_geom_angle_atom_site_label_3
_geom_angle
C6 O2 C7 113.6(4)
C8 O3 C4 116.9(4)
C7 O5 C10 111.6(5)
C5 O6 C12 110.0(4)
C12 O7 C11 111.7(5)
C2 N1 C3 119.1(5)
C2 N1 H1 120.4
C3 N1 H1 120.4
C2 C1 Cl1 113.7(3)
C2 C1 Cl2 107.1(4)
Cl1 C1 Cl2 109.6(3)
C2 C1 Cl3 108.5(4)
Cl1 C1 Cl3 107.5(4)
Cl2 C1 Cl3 110.5(3)
O1 C2 N1 124.4(5)
O1 C2 C1 118.4(5)
N1 C2 C1 117.2(5)
N1 C3 C7 111.2(5)
N1 C3 C4 111.1(4)
C7 C3 C4 115.5(4)
N1 C3 H3 106.1
C7 C3 H3 106.1
C4 C3 H3 106.1
O3 C4 C5 108.5(4)
O3 C4 C3 111.0(4)
C5 C4 C3 107.3(4)
O3 C4 H4 110.0
C5 C4 H4 110.0
C3 C4 H4 110.0
O6 C5 C6 111.1(4)
O6 C5 C4 111.8(4)
C6 C5 C4 109.9(5)
O6 C5 H5 107.9
C6 C5 H5 107.9
C4 C5 H5 107.9
O2 C6 C5 109.7(4)
O2 C6 C11 108.1(5)
C5 C6 C11 108.2(5)
O2 C6 H6 110.3
C5 C6 H6 110.3
C11 C6 H6 110.3
O5 C7 O2 112.0(5)
O5 C7 C3 110.0(5)
O2 C7 C3 110.5(5)
O5 C7 H7 108.1
O2 C7 H7 108.1
C3 C7 H7 108.1
O4 C8 O3 123.5(6)
O4 C8 C9 125.6(6)
O3 C8 C9 110.8(6)
C8 C9 H9A 109.5
C8 C9 H9B 109.5
H9A C9 H9B 109.5
C8 C9 H9C 109.5
H9A C9 H9C 109.5
H9B C9 H9C 109.5
O5 C10 H10A 109.5
O5 C10 H10B 109.5
H10A C10 H10B 109.5
O5 C10 H10C 109.5
H10A C10 H10C 109.5
H10B C10 H10C 109.5
O7 C11 C6 108.4(5)
O7 C11 H11A 110.0
C6 C11 H11A 110.0
O7 C11 H11B 110.0
C6 C11 H11B 110.0
H11A C11 H11B 108.4
O7 C12 O6 111.1(5)
O7 C12 C13 110.6(6)
O6 C12 C13 107.5(5)
O7 C12 H12 109.2
O6 C12 H12 109.2
C13 C12 H12 109.2
C18 C13 C14 122.2(8)
C18 C13 C12 120.7(8)
C14 C13 C12 117.1(8)
C13 C14 C15 117.2(11)
C13 C14 H14 121.4
C15 C14 H14 121.4
C16 C15 C14 121.2(14)
C16 C15 H15 119.4
C14 C15 H15 119.4
C15 C16 C17 120.8(13)
C15 C16 H16 119.6
C17 C16 H16 119.6
C16 C17 C18 119.6(13)
C16 C17 H17 120.2
C18 C17 H17 120.2
C13 C18 C17 118.8(12)
C13 C18 H18 120.6
C17 C18 H18 120.6

loop_
_geom_bond_atom_site_label_1
_geom_bond_atom_site_label_2
_geom_bond_distance
Cl1 C1 1.752(6)
Cl2 C1 1.752(6)
Cl3 C1 1.757(6)
O1 C2 1.195(7)
O2 C6 1.421(7)
O2 C7 1.429(7)
O3 C8 1.347(7)
O3 C4 1.432(7)
O4 C8 1.188(8)
O5 C7 1.391(7)
O5 C10 1.446(7)
O6 C5 1.408(7)
O6 C12 1.424(6)
O7 C12 1.395(8)
O7 C11 1.438(8)
N1 C2 1.318(7)
N1 C3 1.456(6)
N1 H1 0.8600
C1 C2 1.550(7)
C3 C7 1.526(8)
C3 C4 1.527(7)
C3 H3 0.9800
C4 C5 1.519(7)
C4 H4 0.9800
C5 C6 1.518(8)
C5 H5 0.9800
C6 C11 1.520(8)
C6 H6 0.9800
C7 H7 0.9800
C8 C9 1.475(10)
C9 H9A 0.9600
C9 H9B 0.9600
C9 H9C 0.9600
C10 H10A 0.9600
C10 H10B 0.9600
C10 H10C 0.9600
C11 H11A 0.9700
C11 H11B 0.9700
C12 C13 1.501(10)
C12 H12 0.9800
C13 C18 1.357(12)
C13 C14 1.370(12)
C14 C15 1.402(14)
C14 H14 0.9300
C15 C16 1.32(2)
C15 H15 0.9300
C16 C17 1.374(19)
C16 H16 0.9300
C17 C18 1.385(14)
C17 H17 0.9300
C18 H18 0.9300

loop_
_geom_torsion_atom_site_label_1
_geom_torsion_atom_site_label_2
_geom_torsion_atom_site_label_3
_geom_torsion_atom_site_label_4
_geom_torsion
C3 N1 C2 O1 -1.0(11)
C3 N1 C2 C1 -177.6(5)
Cl1 C1 C2 O1 165.1(6)
Cl2 C1 C2 O1 -73.7(8)
Cl3 C1 C2 O1 45.6(8)
Cl1 C1 C2 N1 -18.1(8)
Cl2 C1 C2 N1 103.1(5)
Cl3 C1 C2 N1 -137.6(5)
C2 N1 C3 C7 149.3(5)
C2 N1 C3 C4 -80.6(6)
C8 O3 C4 C5 -131.1(5)
C8 O3 C4 C3 111.2(5)
N1 C3 C4 O3 -58.5(5)
C7 C3 C4 O3 69.4(6)
N1 C3 C4 C5 -176.8(4)
C7 C3 C4 C5 -49.0(7)
C12 O6 C5 C6 -58.1(6)
C12 O6 C5 C4 178.7(5)
O3 C4 C5 O6 58.7(6)
C3 C4 C5 O6 178.7(5)
O3 C4 C5 C6 -65.2(6)
C3 C4 C5 C6 54.8(6)
C7 O2 C6 C5 63.0(6)
C7 O2 C6 C11 -179.3(5)
O6 C5 C6 O2 172.6(4)
C4 C5 C6 O2 -63.1(6)
O6 C5 C6 C11 54.9(7)
C4 C5 C6 C11 179.2(5)
C10 O5 C7 O2 66.5(6)
C10 O5 C7 C3 -170.2(5)
C6 O2 C7 O5 68.7(6)
C6 O2 C7 C3 -54.3(6)
N1 C3 C7 O5 51.8(6)
C4 C3 C7 O5 -76.0(6)
N1 C3 C7 O2 175.9(4)
C4 C3 C7 O2 48.2(7)
C4 O3 C8 O4 -3.4(9)
C4 O3 C8 C9 177.4(5)
C12 O7 C11 C6 59.0(9)
O2 C6 C11 O7 -172.3(6)
C5 C6 C11 O7 -53.6(8)
C11 O7 C12 O6 -62.9(8)
C11 O7 C12 C13 177.7(6)
C5 O6 C12 O7 61.6(7)
C5 O6 C12 C13 -177.2(6)
O7 C12 C13 C18 27.8(9)
O6 C12 C13 C18 -93.7(7)
O7 C12 C13 C14 -151.3(6)
O6 C12 C13 C14 87.2(7)
C18 C13 C14 C15 2.3(11)
C12 C13 C14 C15 -178.7(7)
C13 C14 C15 C16 -3.6(15)
C14 C15 C16 C17 3.0(19)
C15 C16 C17 C18 -1.0(18)
C14 C13 C18 C17 -0.4(12)
C12 C13 C18 C17 -179.4(7)
C16 C17 C18 C13 -0.4(14)
